data_4114021
loop_
_publ_author_name
'Xiang Lin'
'Dan M. J. Doble'
'Alexander J. Blake'
'Andrew Harrison'
'Claire Wilson'
'Martin Schr\"oder'

_publ_section_title
;
 Cationic Assembly of Metal Complex Aggregates: Structural Diversity,
 Solution Stability, and Magnetic Properties
;
_journal_name_full 'Journal of the American Chemical Society'
_journal_page_first 9476
_journal_page_last 9483
_journal_paper_doi 10.1021/ja0341438
_journal_volume 125
_journal_year 2003
_chemical_formula_sum 'C58 H123 Cs2 I2 N12 Ni6 O45.25'
_chemical_formula_weight 2584.56
_chemical_name_systematic
; 
 ? 
;
_space_group_IT_number 15
_symmetry_cell_setting monoclinic
_symmetry_space_group_name_Hall '-C 2yc'
_symmetry_space_group_name_H-M 'C 1 2/c 1'
_atom_sites_solution_hydrogens
;
Hydrogen atoms on CH3 and CH2 group were placed geometrically,
except that the H atoms of a disordered CH2 group were not added.
Hydrogen atoms on coordinated water were found in a delta-F map, but
apart from one fully-occupied solvent water molecule, whose H atoms 
were found in a delta-F map, the H atoms of other solvent waters 
and methanols could notbe found.
;
_atom_sites_solution_primary direct
_atom_sites_solution_secondary difmap
_audit_creation_method SHELXL-97
_cell_angle_alpha 90.00
_cell_angle_beta 95.492(5)
_cell_angle_gamma 90.00
_cell_formula_units_Z 4
_cell_length_a 15.821(4)
_cell_length_b 20.344(5)
_cell_length_c 30.792(7)
_cell_measurement_reflns_used 4182
_cell_measurement_temperature 150(2)
_cell_measurement_theta_max 26.4
_cell_measurement_theta_min 2.4
_cell_volume 9865(4)
_computing_cell_refinement 'Bruker SAINT version 6.02a (Bruker, 2000)'
_computing_data_collection 'Bruker SMART version 5.624 (Bruker, 2001)'
_computing_data_reduction 'Bruker SAINT; v (Bruker, 1997)'
_computing_molecular_graphics 'Bruker SHELXTL'
_computing_publication_material 'SHELXL-97; PLATON (Spek, 2002)'
_computing_structure_refinement 'SHELXL-97 (Sheldrick, 1997)'
_computing_structure_solution 'SHELXS-97 (Sheldrick, 1990)'
_diffrn_ambient_temperature 150(2)
_diffrn_measured_fraction_theta_full 0.998
_diffrn_measured_fraction_theta_max 0.998
_diffrn_measurement_device_type 'Bruker SMART1000 CCD area detector'
_diffrn_measurement_method omega
_diffrn_radiation_monochromator graphite
_diffrn_radiation_source 'normal-focus sealed tube'
_diffrn_radiation_type MoK\a
_diffrn_radiation_wavelength 0.71073
_diffrn_reflns_av_R_equivalents 0.068
_diffrn_reflns_av_sigmaI/netI 0.077
_diffrn_reflns_limit_h_max 21
_diffrn_reflns_limit_h_min -16
_diffrn_reflns_limit_k_max 26
_diffrn_reflns_limit_k_min -26
_diffrn_reflns_limit_l_max 40
_diffrn_reflns_limit_l_min -36
_diffrn_reflns_number 30750
_diffrn_reflns_theta_full 26.00
_diffrn_reflns_theta_max 26.00
_diffrn_reflns_theta_min 2.11
_diffrn_standards_decay_% 1
_diffrn_standards_number 0
_exptl_absorpt_coefficient_mu 2.566
_exptl_absorpt_correction_T_max 1.000
_exptl_absorpt_correction_T_min 0.831
_exptl_absorpt_correction_type multi-scan
_exptl_absorpt_process_details SADABS
_exptl_crystal_colour 'pale green'
_exptl_crystal_density_diffrn 1.740
_exptl_crystal_description plate
_exptl_crystal_F_000 5204
_exptl_crystal_size_max 0.20
_exptl_crystal_size_mid 0.15
_exptl_crystal_size_min 0.03
_refine_diff_density_max 1.16
_refine_diff_density_min -1.24
_refine_diff_density_rms 0.16
_refine_ls_extinction_method none
_refine_ls_goodness_of_fit_ref 1.020
_refine_ls_hydrogen_treatment
;
H of CH2 group were allowed to ride on their parent atoms.
H of CH3 group adapt rotating group refinement.
H-O distances were fixed on 0.84 for H atoms of water.
The displacement parameter of all H were fixed on 1.5 time of their 
parent atoms.
;
_refine_ls_matrix_type full
_refine_ls_number_parameters 616
_refine_ls_number_reflns 9664
_refine_ls_number_restraints 17
_refine_ls_restrained_S_all 1.019
_refine_ls_R_factor_all 0.0963
_refine_ls_R_factor_gt 0.0534
_refine_ls_shift/su_max 0.003
_refine_ls_shift/su_mean 0.000
_refine_ls_structure_factor_coef Fsqd
_refine_ls_weighting_details 'calc w=1/[\s^2^(Fo^2^)+(0.069P)^2^+71.53P] where P=(Fo^2^+2Fc^2^)/3'
_refine_ls_weighting_scheme calc
_refine_ls_wR_factor_gt 0.1280
_refine_ls_wR_factor_ref 0.1515
_reflns_number_gt 6300
_reflns_number_total 9664
_reflns_threshold_expression >2sigma(I)
_cod_data_source_file ja0341438si20030113_122949_10.cif
_cod_data_source_block CSIMPR_complex10
_cod_original_cell_volume 9865(7)
_cod_database_code 4114021

loop_
_symmetry_equiv_pos_as_xyz
'x, y, z'
'-x, y, -z+1/2'
'x+1/2, y+1/2, z'
'-x+1/2, y+1/2, -z+1/2'
'-x, -y, -z'
'x, -y, z-1/2'
'-x+1/2, -y+1/2, -z'
'x+1/2, -y+1/2, z-1/2'

loop_
_atom_site_aniso_label
_atom_site_aniso_U_11
_atom_site_aniso_U_22
_atom_site_aniso_U_33
_atom_site_aniso_U_23
_atom_site_aniso_U_13
_atom_site_aniso_U_12
Cs1 0.0163(3) 0.0240(3) 0.0212(3) 0.0000 0.0024(3) 0.0000
Cs2 0.0174(3) 0.0245(3) 0.0237(4) 0.0000 0.0032(3) 0.0000
Ni1 0.0173(5) 0.0244(5) 0.0165(5) 0.0025(4) 0.0007(4) 0.0061(4)
Ni2 0.0135(4) 0.0186(4) 0.0168(5) 0.0007(4) 0.0016(3) -0.0002(4)
Ni3 0.0165(5) 0.0250(5) 0.0191(5) -0.0028(4) 0.0020(4) -0.0043(4)
O11 0.026(3) 0.036(3) 0.024(3) 0.003(2) 0.009(2) 0.007(2)
O12 0.020(3) 0.035(3) 0.018(3) 0.003(2) 0.002(2) 0.005(2)
O13 0.020(3) 0.034(3) 0.016(3) 0.005(2) -0.001(2) 0.007(2)
O14 0.015(3) 0.030(3) 0.023(3) 0.002(2) 0.004(2) 0.001(2)
O15 0.031(3) 0.029(3) 0.027(3) 0.001(2) 0.014(3) 0.005(3)
O16 0.039(4) 0.025(3) 0.039(4) 0.001(3) 0.017(3) 0.007(3)
O21 0.025(3) 0.048(3) 0.017(3) 0.002(3) -0.002(2) -0.004(3)
O22 0.012(2) 0.028(3) 0.020(3) -0.001(2) 0.0012(19) 0.001(2)
O23 0.015(2) 0.024(3) 0.019(3) 0.001(2) 0.000(2) 0.004(2)
O24 0.013(3) 0.028(3) 0.032(3) 0.001(2) -0.002(2) -0.002(2)
O25 0.024(3) 0.020(3) 0.025(3) 0.001(2) -0.005(2) -0.001(2)
O26 0.020(3) 0.021(3) 0.032(3) 0.003(2) -0.010(2) -0.001(2)
O31 0.021(3) 0.027(3) 0.025(3) -0.002(2) 0.005(2) -0.004(2)
O32 0.020(3) 0.049(3) 0.020(3) -0.002(3) 0.001(2) -0.008(3)
O33 0.022(3) 0.043(3) 0.018(3) -0.005(2) 0.004(2) -0.009(3)
O34 0.026(3) 0.035(3) 0.021(3) -0.003(2) 0.007(2) -0.012(2)
O35 0.042(4) 0.022(3) 0.058(4) -0.006(3) 0.031(3) -0.005(3)
O36 0.061(5) 0.033(4) 0.056(5) 0.011(3) 0.040(4) 0.015(3)
N11 0.020(3) 0.021(3) 0.022(3) -0.002(3) -0.004(3) 0.003(3)
N12 0.018(3) 0.018(3) 0.023(3) 0.004(3) -0.003(3) 0.006(3)
N21 0.021(3) 0.017(3) 0.024(3) 0.003(3) 0.001(3) 0.001(3)
N22 0.015(3) 0.019(3) 0.023(3) 0.001(3) 0.006(2) 0.005(3)
N31 0.025(4) 0.026(3) 0.021(3) -0.004(3) -0.001(3) 0.000(3)
N32 0.017(3) 0.025(3) 0.024(3) -0.002(3) 0.001(3) -0.006(3)
C11 0.016(4) 0.058(6) 0.034(5) 0.010(4) 0.004(3) 0.008(4)
C12 0.017(4) 0.021(4) 0.026(4) -0.004(3) 0.000(3) 0.004(3)
C13 0.023(4) 0.021(4) 0.020(4) 0.000(3) -0.001(3) 0.003(3)
C14 0.020(4) 0.061(6) 0.026(5) 0.012(4) -0.003(3) 0.007(4)
C16 0.026(5) 0.047(5) 0.021(4) 0.009(4) -0.002(3) 0.012(4)
C17 0.036(5) 0.059(6) 0.021(4) 0.001(4) 0.002(4) 0.016(5)
C18 0.029(4) 0.020(4) 0.020(4) 0.005(3) 0.000(3) -0.001(3)
C19 0.021(4) 0.019(4) 0.019(4) 0.002(3) 0.000(3) -0.006(3)
C21 0.020(4) 0.067(6) 0.029(5) 0.001(5) 0.004(3) -0.003(4)
C22 0.010(3) 0.027(4) 0.030(4) -0.002(3) 0.003(3) -0.001(3)
C23 0.016(4) 0.020(3) 0.026(4) 0.003(3) 0.005(3) 0.000(3)
C24 0.017(4) 0.053(5) 0.031(5) -0.005(4) 0.005(3) -0.004(4)
C25 0.022(4) 0.042(5) 0.024(4) 0.005(4) 0.007(3) -0.003(4)
C26 0.023(4) 0.036(5) 0.025(4) 0.002(4) 0.005(3) 0.004(4)
C27 0.021(4) 0.034(5) 0.032(5) 0.000(4) 0.003(3) 0.006(4)
C28 0.020(4) 0.014(3) 0.022(4) -0.002(3) 0.001(3) -0.005(3)
C29 0.020(4) 0.008(3) 0.025(4) 0.003(3) 0.003(3) -0.003(3)
C31 0.036(5) 0.054(6) 0.027(5) -0.003(4) 0.010(4) -0.007(4)
C32 0.021(4) 0.025(4) 0.021(4) 0.001(3) -0.002(3) -0.009(3)
C33 0.022(4) 0.014(3) 0.019(4) 0.000(3) 0.000(3) -0.002(3)
C34 0.026(5) 0.065(6) 0.021(4) -0.016(4) -0.002(3) -0.012(4)
C35 0.033(5) 0.082(7) 0.027(5) -0.008(5) -0.006(4) 0.002(5)
C36 0.025(5) 0.054(5) 0.023(4) -0.014(4) -0.003(3) -0.007(4)
C37 0.022(4) 0.057(6) 0.030(5) -0.003(4) 0.005(4) -0.006(4)
C38 0.015(4) 0.026(4) 0.028(4) 0.001(3) 0.000(3) -0.001(3)
C39 0.019(4) 0.021(4) 0.026(4) 0.003(3) 0.003(3) 0.000(3)
O1W 0.034(4) 0.064(5) 0.035(4) -0.006(3) 0.010(3) 0.000(3)
O100 0.055(4) 0.042(4) 0.042(4) 0.006(3) 0.006(3) -0.001(3)
C100 0.058(7) 0.053(6) 0.056(7) 0.006(5) 0.024(5) -0.014(5)
I1 0.0438(4) 0.0420(3) 0.0350(3) -0.0005(3) 0.0104(3) -0.0016(3)

loop_
_atom_site_label
_atom_site_type_symbol
_atom_site_thermal_displace_type
_atom_site_fract_x
_atom_site_fract_y
_atom_site_fract_z
_atom_site_occupancy
_atom_site_U_iso_or_equiv
_atom_site_calc_flag
_atom_site_refinement_flags
Cs1 Cs Uani 0.00000 0.12764(3) 0.25000 1.000 0.0205(2) . .
Cs2 Cs Uani 0.00000 0.33208(3) 0.25000 1.000 0.0218(2) . .
Ni1 Ni Uani 0.16675(6) 0.04572(5) 0.34132(3) 1.000 0.0195(3) . .
Ni2 Ni Uani -0.14339(5) 0.22976(4) 0.32605(3) 1.000 0.0163(3) . .
Ni3 Ni Uani 0.17067(6) 0.41050(5) 0.34000(3) 1.000 0.0202(3) . .
O11 O Uani 0.2680(3) 0.0703(3) 0.22764(16) 1.000 0.0282(17) . .
O12 O Uani 0.1734(3) 0.0564(3) 0.27576(16) 1.000 0.0243(17) . .
O13 O Uani 0.0418(3) 0.0641(2) 0.34667(15) 1.000 0.0235(17) . .
O14 O Uani -0.0475(3) 0.0805(2) 0.39709(16) 1.000 0.0225(17) . .
O15 O Uani 0.1331(4) -0.0531(3) 0.33169(18) 1.000 0.0283(17) . .
O16 O Uani 0.1931(4) 0.1460(3) 0.34976(19) 1.000 0.033(2) . .
O21 O Uani -0.2683(3) 0.2269(3) 0.20617(16) 1.000 0.0303(17) . .
O22 O Uani -0.1622(3) 0.2294(2) 0.25887(15) 1.000 0.0200(16) . .
O23 O Uani -0.0136(3) 0.2287(2) 0.33623(15) 1.000 0.0194(16) . .
O24 O Uani 0.0878(3) 0.2274(2) 0.39125(17) 1.000 0.0246(17) . .
O25 O Uani -0.1373(3) 0.1286(2) 0.32269(17) 1.000 0.0235(17) . .
O26 O Uani -0.1378(3) 0.3311(2) 0.32362(18) 1.000 0.0251(17) . .
O31 O Uani -0.0446(3) 0.3831(2) 0.39575(16) 1.000 0.0242(17) . .
O32 O Uani 0.0460(3) 0.3956(3) 0.34508(16) 1.000 0.0297(17) . .
O33 O Uani 0.1765(3) 0.4000(3) 0.27423(16) 1.000 0.0275(17) . .
O34 O Uani 0.2710(3) 0.3879(3) 0.22592(16) 1.000 0.0270(17) . .
O35 O Uani 0.1916(4) 0.3097(3) 0.3483(2) 1.000 0.039(2) . .
O36 O Uani 0.1437(5) 0.5105(3) 0.3314(2) 1.000 0.048(3) . .
N11 N Uani 0.2922(4) 0.0316(3) 0.33808(19) 1.000 0.0214(17) . .
N12 N Uani 0.1670(4) 0.0383(3) 0.40677(19) 1.000 0.0200(17) . .
N21 N Uani -0.2702(4) 0.2280(3) 0.31842(19) 1.000 0.0207(17) . .
N22 N Uani -0.1298(4) 0.2322(3) 0.39188(19) 1.000 0.0187(17) . .
N31 N Uani 0.1708(4) 0.4182(3) 0.40526(19) 1.000 0.0242(19) . .
N32 N Uani 0.2963(4) 0.4233(3) 0.33658(19) 1.000 0.0221(17) . .
C11 C Uani 0.4073(5) 0.0338(5) 0.2890(3) 1.000 0.036(3) . .
C12 C Uani 0.3182(5) 0.0395(3) 0.3006(2) 1.000 0.021(2) . .
C13 C Uani 0.2473(5) 0.0562(4) 0.2650(2) 1.000 0.022(2) . .
C14 C Uani 0.3509(5) 0.0188(5) 0.3776(3) 1.000 0.036(3) . .
C15 C Uiso 0.3076(8) -0.0150(6) 0.4132(4) 0.700 0.039(3) . .
C16 C Uani 0.2425(5) 0.0230(4) 0.4364(3) 1.000 0.032(3) . .
C17 C Uani 0.0781(6) 0.0523(5) 0.4682(3) 1.000 0.039(3) . .
C18 C Uani 0.0949(5) 0.0510(4) 0.4208(2) 1.000 0.023(2) . .
C19 C Uani 0.0241(5) 0.0660(3) 0.3857(2) 1.000 0.020(2) . .
C21 C Uani -0.3950(5) 0.2316(5) 0.2641(3) 1.000 0.039(3) . .
C22 C Uani -0.3029(4) 0.2290(4) 0.2794(2) 1.000 0.022(2) . .
C23 C Uani -0.2391(5) 0.2288(4) 0.2453(2) 1.000 0.020(2) . .
C24 C Uani -0.3233(5) 0.2284(5) 0.3554(3) 1.000 0.033(3) . .
C25 C Uani -0.2788(5) 0.1996(4) 0.3963(2) 1.000 0.029(3) . .
C26 C Uani -0.2030(5) 0.2384(4) 0.4172(3) 1.000 0.028(3) . .
C27 C Uani -0.0235(5) 0.2385(4) 0.4565(3) 1.000 0.029(3) . .
C28 C Uani -0.0547(4) 0.2329(3) 0.4091(2) 1.000 0.019(2) . .
C29 C Uani 0.0117(4) 0.2290(3) 0.3761(2) 1.000 0.018(2) . .
C31 C Uani 0.0787(6) 0.4207(5) 0.4658(3) 1.000 0.039(3) . .
C32 C Uani 0.0980(5) 0.4133(4) 0.4192(2) 1.000 0.023(2) . .
C33 C Uani 0.0266(5) 0.3958(3) 0.3848(2) 1.000 0.018(2) . .
C34 C Uani 0.2480(5) 0.4300(5) 0.4342(3) 1.000 0.038(3) . .
C35 C Uani 0.3263(6) 0.4015(6) 0.4158(3) 1.000 0.048(3) . .
C36 C Uani 0.3532(5) 0.4373(5) 0.3757(2) 1.000 0.034(3) . .
C37 C Uani 0.4115(5) 0.4255(5) 0.2872(3) 1.000 0.036(3) . .
C38 C Uani 0.3217(5) 0.4176(4) 0.2988(2) 1.000 0.023(2) . .
C39 C Uani 0.2504(5) 0.4008(4) 0.2630(2) 1.000 0.022(2) . .
C15A C Uiso 0.3246(17) 0.0459(13) 0.4174(9) 0.300 0.029(6) . .
O102 O Uiso 0.5122(9) 0.2006(7) 0.1001(5) 0.500 0.035(3) . .
C102 C Uiso 0.5762(12) 0.2196(9) 0.1318(6) 0.500 0.037(4) . .
O4W O Uiso 0.525(2) 0.2053(16) 0.0855(11) 0.250 0.053(9) . .
O5W O Uiso 0.569(3) 0.185(2) 0.1552(15) 0.130 0.038(11) . .
O1W O Uani 0.1539(4) 0.0853(4) 0.0352(2) 1.000 0.044(3) . .
O101 O Uiso 0.8055(12) 0.1962(9) 0.0311(6) 0.500 0.089(5) . .
C101 C Uiso 0.726(2) 0.2170(14) 0.0479(9) 0.500 0.083(8) . .
O2W O Uiso 0.6559(16) 0.2109(11) 0.0297(8) 0.250 0.038(6) . .
O100 O Uani 0.3224(4) 0.0794(3) 0.0273(2) 1.000 0.046(2) . .
C100 C Uani 0.3409(7) 0.1334(5) -0.0005(3) 1.000 0.054(4) . .
I1 I Uani 0.41935(4) 0.35952(3) 0.07128(2) 1.000 0.0398(2) . .
O3W O Uiso 0.4344(4) 0.0744(3) 0.1039(2) 0.850 0.0338(16) . .
O3W' O Uiso 0.420(3) 0.100(2) 0.0756(13) 0.150 0.039(10) . .
H1W H Uiso 0.159(5) -0.074(4) 0.314(2) 1.000 0.0430 . .
H3W H Uiso 0.202(6) 0.160(4) 0.3250(14) 1.000 0.0500 . .
H4W H Uiso 0.159(5) 0.167(4) 0.364(3) 1.000 0.0500 . .
H2W H Uiso 0.126(6) -0.072(4) 0.3555(15) 1.000 0.0430 . .
H6W H Uiso 0.155(5) 0.290(4) 0.362(3) 1.000 0.0590 . .
H7W H Uiso 0.168(7) 0.534(4) 0.314(3) 1.000 0.0720 . .
H8W H Uiso 0.120(7) 0.531(5) 0.351(3) 1.000 0.0720 . .
H9W H Uiso -0.112(5) 0.349(4) 0.3455(17) 1.000 0.0380 . .
H10W H Uiso -0.180(2) 0.351(4) 0.3118(11) 1.000 0.0380 . .
H11A H Uiso 0.44660 0.04740 0.31390 1.000 0.0540 calc R
H5W H Uiso 0.210(6) 0.279(3) 0.334(3) 1.000 0.0590 . .
H11C H Uiso 0.41900 -0.01200 0.28160 1.000 0.0540 calc R
H11W H Uiso -0.180(2) 0.108(4) 0.3116(11) 1.000 0.0350 . .
H12W H Uiso -0.121(5) 0.116(4) 0.3480(11) 1.000 0.0350 . .
H17A H Uiso 0.11440 0.01990 0.48440 1.000 0.0580 calc R
H17B H Uiso 0.01840 0.04160 0.47070 1.000 0.0580 calc R
H17C H Uiso 0.09050 0.09620 0.48020 1.000 0.0580 calc R
H21A H Uiso -0.42260 0.26540 0.28060 1.000 0.0580 calc R
H21B H Uiso -0.42100 0.18880 0.26880 1.000 0.0580 calc R
H21C H Uiso -0.40220 0.24240 0.23300 1.000 0.0580 calc R
H24A H Uiso -0.37590 0.20320 0.34720 1.000 0.0400 calc R
H24B H Uiso -0.33980 0.27430 0.36130 1.000 0.0400 calc R
H25A H Uiso -0.25920 0.15490 0.38950 1.000 0.0350 calc R
H25B H Uiso -0.32070 0.19490 0.41800 1.000 0.0350 calc R
H26A H Uiso -0.21870 0.28540 0.41910 1.000 0.0330 calc R
H26B H Uiso -0.18770 0.22210 0.44720 1.000 0.0330 calc R
H27A H Uiso -0.06980 0.22780 0.47430 1.000 0.0440 calc R
H27B H Uiso -0.00410 0.28360 0.46280 1.000 0.0440 calc R
H27C H Uiso 0.02370 0.20790 0.46330 1.000 0.0440 calc R
H31A H Uiso 0.11070 0.45800 0.47920 1.000 0.0580 calc R
H31B H Uiso 0.09500 0.38040 0.48200 1.000 0.0580 calc R
H31C H Uiso 0.01780 0.42850 0.46670 1.000 0.0580 calc R
H34A H Uiso 0.24180 0.40980 0.46300 1.000 0.0450 calc R
H34B H Uiso 0.25580 0.47790 0.43860 1.000 0.0450 calc R
H35A H Uiso 0.31490 0.35490 0.40800 1.000 0.0570 calc R
H35B H Uiso 0.37430 0.40240 0.43890 1.000 0.0570 calc R
H36A H Uiso 0.35370 0.48530 0.38120 1.000 0.0410 calc R
H36B H Uiso 0.41160 0.42380 0.37070 1.000 0.0410 calc R
H37A H Uiso 0.44090 0.45830 0.30650 1.000 0.0540 calc R
H37B H Uiso 0.41070 0.43990 0.25680 1.000 0.0540 calc R
H37C H Uiso 0.44120 0.38330 0.29080 1.000 0.0540 calc R
H11B H Uiso 0.41500 0.06210 0.26390 1.000 0.0540 calc R
H13W H Uiso 0.126(5) 0.104(5) 0.0141(18) 1.000 0.0660 . .
H14W H Uiso 0.122(5) 0.092(5) 0.0554(19) 1.000 0.0660 . .

loop_
_atom_type_symbol
_atom_type_description
_atom_type_scat_dispersion_real
_atom_type_scat_dispersion_imag
_atom_type_scat_source
C C 0.0033 0.0016 'International Tables Vol C Tables 4.2.6.8 and 6.1.1.4'
H H 0.0000 0.0000 'International Tables Vol C Tables 4.2.6.8 and 6.1.1.4'
N N 0.0061 0.0033 'International Tables Vol C Tables 4.2.6.8 and 6.1.1.4'
O O 0.0106 0.0060 'International Tables Vol C Tables 4.2.6.8 and 6.1.1.4'
Ni Ni 0.3393 1.1124 'International Tables Vol C Tables 4.2.6.8 and 6.1.1.4'
I I -0.4742 1.8119 'International Tables Vol C Tables 4.2.6.8 and 6.1.1.4'
Cs Cs -0.3680 2.1192 'International Tables Vol C Tables 4.2.6.8 and 6.1.1.4'

loop_
_geom_angle_atom_site_label_1
_geom_angle_atom_site_label_2
_geom_angle_atom_site_label_3
_geom_angle
_geom_angle_site_symmetry_1
_geom_angle_site_symmetry_3
_geom_angle_publ_flag
O12 Cs1 O13 59.27(12) . . yes
O12 Cs1 O22 158.29(12) . . yes
O12 Cs1 O23 101.67(12) . . yes
O12 Cs1 O25 116.91(12) . . yes
O12 Cs1 O12 124.96(15) . 2_555 yes
O12 Cs1 O13 98.28(13) . 2_555 yes
O12 Cs1 O22 69.25(13) . 2_555 yes
O12 Cs1 O23 111.08(12) . 2_555 yes
O12 Cs1 O25 63.45(12) . 2_555 yes
O13 Cs1 O22 105.23(11) . . yes
O13 Cs1 O23 62.99(10) . . yes
O13 Cs1 O25 57.70(12) . . yes
O12 Cs1 O13 98.28(13) 2_555 . yes
O13 Cs1 O13 133.20(11) . 2_555 yes
O13 Cs1 O22 103.37(11) . 2_555 yes
O13 Cs1 O23 159.57(11) . 2_555 yes
O13 Cs1 O25 122.62(12) . 2_555 yes
O22 Cs1 O23 56.63(11) . . yes
O22 Cs1 O25 51.04(11) . . yes
O12 Cs1 O22 69.25(13) 2_555 . yes
O13 Cs1 O22 103.37(11) 2_555 . yes
O22 Cs1 O22 103.08(11) . 2_555 yes
O22 Cs1 O23 78.10(11) . 2_555 yes
O22 Cs1 O25 128.41(11) . 2_555 yes
O23 Cs1 O25 50.32(11) . . yes
O12 Cs1 O23 111.08(12) 2_555 . yes
O13 Cs1 O23 159.57(11) 2_555 . yes
O22 Cs1 O23 78.10(11) 2_555 . yes
O23 Cs1 O23 105.10(10) . 2_555 yes
O23 Cs1 O25 129.14(11) . 2_555 yes
O12 Cs1 O25 63.45(12) 2_555 . yes
O13 Cs1 O25 122.62(12) 2_555 . yes
O22 Cs1 O25 128.41(11) 2_555 . yes
O23 Cs1 O25 129.14(11) 2_555 . yes
O25 Cs1 O25 179.31(10) . 2_555 yes
O12 Cs1 O13 59.27(12) 2_555 2_555 yes
O12 Cs1 O22 158.29(12) 2_555 2_555 yes
O12 Cs1 O23 101.67(12) 2_555 2_555 yes
O12 Cs1 O25 116.91(12) 2_555 2_555 yes
O13 Cs1 O22 105.23(11) 2_555 2_555 yes
O13 Cs1 O23 62.99(10) 2_555 2_555 yes
O13 Cs1 O25 57.70(12) 2_555 2_555 yes
O22 Cs1 O23 56.63(11) 2_555 2_555 yes
O22 Cs1 O25 51.04(11) 2_555 2_555 yes
O23 Cs1 O25 50.32(11) 2_555 2_555 yes
O22 Cs2 O23 56.25(11) . . yes
O22 Cs2 O26 51.34(11) . . yes
O22 Cs2 O32 106.57(12) . . yes
O22 Cs2 O33 158.16(13) . . yes
O22 Cs2 O22 102.58(11) . 2_555 yes
O22 Cs2 O23 77.54(11) . 2_555 yes
O22 Cs2 O26 128.10(11) . 2_555 yes
O22 Cs2 O32 102.52(12) . 2_555 yes
O22 Cs2 O33 67.79(13) . 2_555 yes
O23 Cs2 O26 50.57(11) . . yes
O23 Cs2 O32 64.22(13) . . yes
O23 Cs2 O33 101.96(12) . . yes
O22 Cs2 O23 77.54(11) 2_555 . yes
O23 Cs2 O23 103.84(10) . 2_555 yes
O23 Cs2 O26 128.88(11) . 2_555 yes
O23 Cs2 O32 158.45(12) . 2_555 yes
O23 Cs2 O33 109.60(12) . 2_555 yes
O26 Cs2 O32 58.88(12) . . yes
O26 Cs2 O33 118.12(13) . . yes
O22 Cs2 O26 128.10(11) 2_555 . yes
O23 Cs2 O26 128.88(11) 2_555 . yes
O26 Cs2 O26 179.31(10) . 2_555 yes
O26 Cs2 O32 121.45(12) . 2_555 yes
O26 Cs2 O33 62.22(12) . 2_555 yes
O32 Cs2 O33 59.26(13) . . yes
O22 Cs2 O32 102.52(12) 2_555 . yes
O23 Cs2 O32 158.45(12) 2_555 . yes
O26 Cs2 O32 121.45(12) 2_555 . yes
O32 Cs2 O32 132.67(15) . 2_555 yes
O32 Cs2 O33 99.09(13) . 2_555 yes
O22 Cs2 O33 67.79(13) 2_555 . yes
O23 Cs2 O33 109.60(12) 2_555 . yes
O26 Cs2 O33 62.22(12) 2_555 . yes
O32 Cs2 O33 99.09(13) 2_555 . yes
O33 Cs2 O33 127.80(15) . 2_555 yes
O22 Cs2 O23 56.25(11) 2_555 2_555 yes
O22 Cs2 O26 51.34(11) 2_555 2_555 yes
O22 Cs2 O32 106.57(12) 2_555 2_555 yes
O22 Cs2 O33 158.16(13) 2_555 2_555 yes
O23 Cs2 O26 50.57(11) 2_555 2_555 yes
O23 Cs2 O32 64.22(13) 2_555 2_555 yes
O23 Cs2 O33 101.96(12) 2_555 2_555 yes
O26 Cs2 O32 58.88(12) 2_555 2_555 yes
O26 Cs2 O33 118.12(13) 2_555 2_555 yes
O32 Cs2 O33 59.26(13) 2_555 2_555 yes
O12 Ni1 O13 101.70(19) . . yes
O12 Ni1 O15 89.9(2) . . yes
O12 Ni1 O16 89.5(2) . . yes
O12 Ni1 N11 79.8(2) . . yes
O12 Ni1 N12 176.4(2) . . yes
O13 Ni1 O15 87.3(2) . . yes
O13 Ni1 O16 89.7(2) . . yes
O13 Ni1 N11 177.0(2) . . yes
O13 Ni1 N12 80.9(2) . . yes
O15 Ni1 O16 176.7(2) . . yes
O15 Ni1 N11 95.4(2) . . yes
O15 Ni1 N12 92.6(2) . . yes
O16 Ni1 N11 87.7(2) . . yes
O16 Ni1 N12 88.1(2) . . yes
N11 Ni1 N12 97.5(2) . . yes
O22 Ni2 O23 101.53(19) . . yes
O22 Ni2 O25 87.08(19) . . yes
O22 Ni2 O26 88.27(19) . . yes
O22 Ni2 N21 80.5(2) . . yes
O22 Ni2 N22 177.5(2) . . yes
O23 Ni2 O25 86.92(18) . . yes
O23 Ni2 O26 88.30(18) . . yes
O23 Ni2 N21 177.4(2) . . yes
O23 Ni2 N22 80.7(2) . . yes
O25 Ni2 O26 172.5(2) . . yes
O25 Ni2 N21 91.6(2) . . yes
O25 Ni2 N22 94.2(2) . . yes
O26 Ni2 N21 93.4(2) . . yes
O26 Ni2 N22 90.6(2) . . yes
N21 Ni2 N22 97.3(2) . . yes
O32 Ni3 O33 101.4(2) . . yes
O32 Ni3 O35 89.3(2) . . yes
O32 Ni3 O36 88.1(3) . . yes
O32 Ni3 N31 80.9(2) . . yes
O32 Ni3 N32 178.1(2) . . yes
O33 Ni3 O35 89.8(2) . . yes
O33 Ni3 O36 90.2(2) . . yes
O33 Ni3 N31 177.0(2) . . yes
O33 Ni3 N32 79.9(2) . . yes
O35 Ni3 O36 177.4(3) . . yes
O35 Ni3 N31 88.2(2) . . yes
O35 Ni3 N32 89.3(2) . . yes
O36 Ni3 N31 91.8(2) . . yes
O36 Ni3 N32 93.3(3) . . yes
N31 Ni3 N32 97.8(2) . . yes
Cs1 O12 Ni1 99.93(18) . . yes
Cs1 O12 C13 139.0(5) . . yes
Ni1 O12 C13 113.6(4) . . yes
Cs1 O13 Ni1 96.48(16) . . yes
Cs1 O13 C19 144.7(4) . . yes
Ni1 O13 C19 112.9(5) . . yes
Cs1 O22 Cs2 77.17(10) . . yes
Cs1 O22 Ni2 92.65(15) . . yes
Cs1 O22 C23 134.5(4) . . yes
Cs2 O22 Ni2 92.38(15) . . yes
Cs2 O22 C23 135.3(4) . . yes
Ni2 O22 C23 112.2(4) . . yes
Cs1 O23 Cs2 75.53(10) . . yes
Cs1 O23 Ni2 91.40(15) . . yes
Cs1 O23 C29 137.2(4) . . yes
Cs2 O23 Ni2 90.65(15) . . yes
Cs2 O23 C29 136.1(4) . . yes
Ni2 O23 C29 111.8(4) . . yes
Cs1 O25 Ni2 94.45(16) . . yes
Cs2 O26 Ni2 93.70(16) . . yes
Cs2 O32 Ni3 97.32(18) . . yes
Cs2 O32 C33 144.1(5) . . yes
Ni3 O32 C33 113.4(5) . . yes
Cs2 O33 Ni3 99.07(18) . . yes
Cs2 O33 C39 140.7(5) . . yes
Ni3 O33 C39 113.8(4) . . yes
Ni1 N11 C12 115.6(5) . . yes
Ni1 N11 C14 121.8(5) . . yes
C12 N11 C14 122.4(7) . . yes
Ni1 N12 C16 124.1(5) . . yes
Ni1 N12 C18 113.8(5) . . yes
C16 N12 C18 122.1(6) . . yes
C22 N21 C24 121.5(6) . . yes
Ni2 N21 C24 123.2(5) . . yes
Ni2 N21 C22 115.3(5) . . yes
Ni2 N22 C26 121.6(5) . . yes
Ni2 N22 C28 115.5(5) . . yes
C26 N22 C28 122.7(6) . . yes
Ni3 N31 C34 122.8(5) . . yes
Ni3 N31 C32 114.6(5) . . yes
C32 N31 C34 122.6(6) . . yes
C36 N32 C38 123.2(7) . . yes
Ni3 N32 C38 115.8(5) . . yes
Ni3 N32 C36 121.0(5) . . yes
N11 C12 C11 127.1(7) . . yes
N11 C12 C13 113.6(7) . . yes
C11 C12 C13 119.4(6) . . no
O12 C13 C12 116.9(6) . . yes
O11 C13 C12 117.9(7) . . yes
O11 C13 O12 125.1(7) . . yes
N11 C14 C15 112.5(7) . . yes
N11 C14 C15A 115.0(12) . . yes
C14 C15 C16 118.9(9) . . no
C14 C15A C16 121.9(19) . . no
N12 C16 C15 111.4(8) . . yes
N12 C16 C15A 111.4(12) . . yes
N12 C18 C19 114.9(6) . . yes
N12 C18 C17 125.0(7) . . yes
C17 C18 C19 120.1(7) . . no
O13 C19 C18 117.3(7) . . yes
O13 C19 O14 124.3(6) . . yes
O14 C19 C18 118.4(6) . . yes
N21 C22 C21 127.0(7) . . yes
C21 C22 C23 118.3(6) . . no
N21 C22 C23 114.7(6) . . yes
O22 C23 C22 117.2(5) . . yes
O21 C23 O22 125.6(7) . . yes
O21 C23 C22 117.2(6) . . yes
N21 C24 C25 112.9(7) . . yes
C24 C25 C26 116.0(7) . . no
N22 C26 C25 111.2(7) . . yes
N22 C28 C29 113.6(6) . . yes
C27 C28 C29 117.8(6) . . no
N22 C28 C27 128.5(6) . . yes
O23 C29 O24 124.8(6) . . yes
O23 C29 C28 118.3(6) . . yes
O24 C29 C28 116.8(5) . . yes
N31 C32 C31 126.0(7) . . yes
C31 C32 C33 119.0(7) . . no
N31 C32 C33 114.9(6) . . yes
O32 C33 C32 115.8(6) . . yes
O31 C33 O32 124.4(6) . . yes
O31 C33 C32 119.8(6) . . yes
N31 C34 C35 111.9(7) . . yes
C34 C35 C36 114.7(9) . . no
N32 C36 C35 112.1(7) . . yes
C37 C38 C39 119.8(6) . . no
N32 C38 C37 126.5(7) . . yes
N32 C38 C39 113.7(7) . . yes
O33 C39 C38 116.5(6) . . yes
O34 C39 C38 117.8(7) . . yes
O33 C39 O34 125.8(7) . . yes

loop_
_geom_bond_atom_site_label_1
_geom_bond_atom_site_label_2
_geom_bond_distance
_geom_bond_publ_flag
Cs1 O12 3.137(5) yes
Cs1 O13 3.255(5) yes
Cs1 O22 3.329(5) yes
Cs1 O23 3.381(5) yes
Cs1 O25 3.265(5) yes
Cs2 O22 3.340(5) yes
Cs2 O23 3.410(5) yes
Cs2 O26 3.292(5) yes
Cs2 O32 3.219(5) yes
Cs2 O33 3.141(5) yes
Ni1 O12 2.043(5) yes
Ni1 O13 2.034(5) yes
Ni1 O15 2.094(6) yes
Ni1 O16 2.093(6) yes
Ni1 N11 2.017(6) yes
Ni1 N12 2.021(6) yes
Ni2 O22 2.062(5) yes
Ni2 O23 2.047(5) yes
Ni2 O25 2.063(4) yes
Ni2 O26 2.065(4) yes
Ni2 N21 1.998(6) yes
Ni2 N22 2.018(6) yes
Ni3 O32 2.016(5) yes
Ni3 O33 2.047(5) yes
Ni3 O35 2.089(6) yes
Ni3 O36 2.090(6) yes
Ni3 N31 2.015(6) yes
Ni3 N32 2.017(6) yes
O11 C13 1.259(8) yes
O12 C13 1.245(9) yes
O13 C19 1.260(8) yes
O14 C19 1.253(9) yes
O21 C23 1.249(8) yes
O22 C23 1.248(9) yes
O23 C29 1.254(8) yes
O24 C29 1.249(8) yes
O31 C33 1.234(9) yes
O32 C33 1.289(8) yes
O33 C39 1.251(9) yes
O34 C39 1.245(8) yes
O4W O102 0.52(4) yes
O4W C102 1.60(4) yes
O102 C102 1.39(2) yes
O2W C101 1.20(4) yes
O101 C101 1.47(4) yes
O100 C100 1.440(12) yes
N11 C14 1.481(11) yes
N11 C12 1.272(9) yes
N12 C18 1.284(10) yes
N12 C16 1.465(10) yes
N21 C22 1.262(9) yes
N21 C24 1.478(11) yes
N22 C28 1.254(9) yes
N22 C26 1.462(10) yes
N31 C32 1.271(10) yes
N31 C34 1.461(11) yes
N32 C36 1.461(9) yes
N32 C38 1.272(9) yes
C11 C12 1.491(11) no
C12 C13 1.530(10) no
C14 C15 1.512(15) no
C14 C15A 1.44(3) no
C15 C16 1.520(15) no
C15A C16 1.55(3) no
C17 C18 1.509(11) no
C18 C19 1.511(10) no
C21 C22 1.489(10) no
C22 C23 1.525(10) no
C24 C25 1.502(11) no
C25 C26 1.526(11) no
C27 C28 1.500(11) no
C28 C29 1.532(9) no
C31 C32 1.503(11) no
C32 C33 1.515(10) no
C34 C35 1.525(13) no
C35 C36 1.529(12) no
C37 C38 1.506(11) no
C38 C39 1.538(10) no
